data_4311425
loop_
_publ_author_name
'Robert P. Davies'
'Claire V. Francis'
'Andrew P. S. Jurd'
'M. Giovanna Martinelli'
'Andrew J. P. White'
'David J. Williams'

_publ_section_title
;
 Coordination Chemistry of Diselenophosphinate Complexes: The X-ray
 Single-Crystal Structures of [K(Se2PPh2)(THF)2]2 and [In(Se2PPh2)3].L (L
 = THF, PhMe)
;
_journal_name_full 'Inorganic Chemistry'
_journal_page_first 4802
_journal_page_last 4804
_journal_paper_doi 10.1021/ic049567x
_journal_volume 43
_journal_year 2004
_chemical_formula_sum 'C43 H38 In P3 Se6'
_chemical_formula_weight 1236.22
_chemical_name_systematic
; 
 ? 
;
_space_group_IT_number 14
_symmetry_cell_setting monoclinic
_symmetry_space_group_name_Hall '-P 2yn'
_symmetry_space_group_name_H-M 'P 1 21/n 1'
_atom_sites_solution_hydrogens geom
_atom_sites_solution_primary direct
_atom_sites_solution_secondary difmap
_audit_creation_method SHELXL
_cell_angle_alpha 90.00
_cell_angle_beta 98.512(9)
_cell_angle_gamma 90.00
_cell_formula_units_Z 4
_cell_length_a 12.8500(15)
_cell_length_b 15.427(2)
_cell_length_c 22.395(2)
_cell_measurement_reflns_used 23
_cell_measurement_temperature 183(2)
_cell_measurement_theta_max 12.54
_cell_measurement_theta_min 5.20
_cell_volume 4390.6(9)
_computing_cell_refinement 'Siemens XSCANS'
_computing_data_collection 'Siemens XSCANS'
_computing_data_reduction 'Siemens SHELXTL'
_computing_molecular_graphics 'Siemens SHELXTL'
_computing_publication_material 'Siemens SHELXTL'
_computing_structure_refinement 'SHELXL-93 (Sheldrick, 1993)'
_computing_structure_solution 'SHELXS-86 (Sheldrick, 1990)'
_diffrn_ambient_temperature 183(2)
_diffrn_measurement_device 'Siemens P4'
_diffrn_measurement_method '\w scans'
_diffrn_radiation_monochromator graphite
_diffrn_radiation_source 'fine-focus sealed tube'
_diffrn_radiation_type MoK\a
_diffrn_radiation_wavelength 0.71073
_diffrn_reflns_av_R_equivalents 0.0323
_diffrn_reflns_av_sigmaI/netI 0.0859
_diffrn_reflns_limit_h_max 13
_diffrn_reflns_limit_h_min 0
_diffrn_reflns_limit_k_max 18
_diffrn_reflns_limit_k_min 0
_diffrn_reflns_limit_l_max 26
_diffrn_reflns_limit_l_min -26
_diffrn_reflns_number 6039
_diffrn_reflns_theta_max 22.50
_diffrn_reflns_theta_min 1.84
_diffrn_standards_decay_% 9.59
_diffrn_standards_interval_count 97
_diffrn_standards_number 3
_exptl_absorpt_coefficient_mu 5.652
_exptl_absorpt_correction_T_max 0.3821
_exptl_absorpt_correction_T_min 0.2799
_exptl_absorpt_correction_type Ellipsoidal
_exptl_crystal_colour Yellow
_exptl_crystal_density_diffrn 1.870
_exptl_crystal_description 'platy needles'
_exptl_crystal_F_000 2376
_exptl_crystal_size_max 0.37
_exptl_crystal_size_mid 0.18
_exptl_crystal_size_min 0.15
_refine_diff_density_max 0.550
_refine_diff_density_min -0.520
_refine_diff_density_rms 0.132
_refine_ls_extinction_coef 0.00025(5)
_refine_ls_extinction_expression Fc^*^=kFc[1+0.001xFc^2^\l^3^/sin(2\q)]^-1/4^
_refine_ls_extinction_method SHELXL
_refine_ls_goodness_of_fit_all 1.007
_refine_ls_goodness_of_fit_obs 1.076
_refine_ls_matrix_type full
_refine_ls_number_parameters 396
_refine_ls_number_reflns 5203
_refine_ls_number_restraints 0
_refine_ls_restrained_S_all 1.039
_refine_ls_restrained_S_obs 1.076
_refine_ls_R_factor_all 0.0915
_refine_ls_R_factor_obs 0.0473
_refine_ls_shift/esd_max 0.001
_refine_ls_shift/esd_mean 0.000
_refine_ls_structure_factor_coef Fsqd
_refine_ls_weighting_details 'w=1/[\s^2^(Fo^2^)+(0.0294P)^2^+0.0000P] where P=(Fo^2^+2Fc^2^)/3'
_refine_ls_weighting_scheme calc
_refine_ls_wR_factor_all 0.0936
_refine_ls_wR_factor_obs 0.0789
_reflns_number_observed 3907
_reflns_number_total 5738
_reflns_observed_criterion >2sigma(I)
_cod_data_source_file ic049567xsi20040402_082956_3.cif
_cod_data_source_block Compound_2.PhMe
_cod_depositor_comments
;
The following automatic conversions were performed:
'_symmetry_cell_setting' value 'Monoclinic' changed to 'monoclinic'
according to '/home/saulius/struct/CIF-dictionaries/cif_core.dic'
dictionary named 'cif_core.dic' version 2.4.1 from 2010-06-29.

Automatic conversion script
Id: cif_fix_enum 1527 2010-12-29 10:47:43Z saulius 

The following automatic conversions were performed:

'_refine_ls_weighting_scheme' value 'calc
w=1/[\s^2^(Fo^2^)+(0.0294P)^2^+0.0000P] where P=(Fo^2^+2Fc^2^)/3' was
changed to 'calc'. New tag '_refine_ls_weighting_details' was
created. The value of the new tag was set to
'w=1/[\s^2^(Fo^2^)+(0.0294P)^2^+0.0000P] where P=(Fo^2^+2Fc^2^)/3'.

Automatic conversion script
Id: cif_fix_values 3143 2015-03-26 13:38:13Z robertas 
;
_cod_original_cell_volume 4390.6(8)
_cod_original_formula_sum 'C43 H38 P3 Se6 In'
_cod_database_code 4311425

loop_
_symmetry_equiv_pos_as_xyz
'x, y, z'
'-x+1/2, y+1/2, -z+1/2'
'-x, -y, -z'
'x-1/2, -y-1/2, z-1/2'

loop_
_atom_site_aniso_label
_atom_site_aniso_U_11
_atom_site_aniso_U_22
_atom_site_aniso_U_33
_atom_site_aniso_U_23
_atom_site_aniso_U_13
_atom_site_aniso_U_12
In 0.0239(4) 0.0229(4) 0.0237(3) 0.0038(3) 0.0028(3) 0.0013(3)
Se1 0.0288(6) 0.0219(5) 0.0257(5) -0.0014(4) -0.0010(4) -0.0012(5)
Se2 0.0312(6) 0.0253(5) 0.0297(5) 0.0021(4) -0.0064(5) -0.0031(5)
Se3 0.0281(6) 0.0254(5) 0.0188(4) 0.0006(4) 0.0017(4) 0.0006(5)
Se4 0.0291(6) 0.0276(5) 0.0231(4) -0.0053(4) 0.0003(4) 0.0045(5)
Se5 0.0338(6) 0.0251(5) 0.0247(5) -0.0011(4) 0.0080(4) -0.0001(5)
Se6 0.0322(6) 0.0236(5) 0.0284(5) 0.0004(4) 0.0073(4) 0.0017(5)
P1 0.0253(15) 0.0227(13) 0.0216(12) 0.0012(10) -0.0006(11) -0.0002(12)
P2 0.0250(15) 0.0194(13) 0.0213(11) 0.0000(10) 0.0017(11) 0.0011(12)
P3 0.0235(15) 0.0241(13) 0.0214(12) 0.0023(10) 0.0036(11) -0.0009(13)
C1 0.028(6) 0.030(6) 0.033(5) 0.001(4) 0.004(5) 0.011(5)
C2 0.061(9) 0.055(8) 0.047(7) 0.006(6) 0.013(6) 0.006(8)
C3 0.030(7) 0.040(7) 0.059(7) -0.011(6) 0.009(6) 0.007(6)
C4 0.061(9) 0.025(6) 0.063(8) 0.012(5) 0.008(7) 0.022(7)
C5 0.025(6) 0.036(6) 0.045(6) 0.011(5) 0.002(5) 0.006(6)
C6 0.021(5) 0.030(5) 0.026(5) -0.007(4) 0.003(4) -0.002(5)
C7 0.049(7) 0.056(7) 0.021(5) 0.012(5) 0.000(5) -0.021(7)
C8 0.078(10) 0.091(11) 0.027(6) 0.020(7) -0.014(6) -0.019(10)
C9 0.074(10) 0.052(8) 0.032(6) 0.012(6) 0.000(6) -0.017(8)
C10 0.082(10) 0.026(6) 0.041(6) 0.001(5) 0.021(7) -0.006(7)
C11 0.058(8) 0.038(7) 0.028(5) -0.001(5) 0.009(5) -0.012(6)
C12 0.015(5) 0.026(6) 0.036(5) 0.006(4) 0.006(4) -0.001(5)
C13 0.043(8) 0.104(12) 0.044(7) 0.005(7) 0.017(6) -0.012(8)
C14 0.045(9) 0.181(20) 0.067(9) 0.025(11) 0.030(8) -0.019(11)
C15 0.037(7) 0.025(6) 0.101(10) 0.020(7) 0.023(8) -0.005(6)
C16 0.033(7) 0.039(7) 0.081(9) 0.007(6) -0.006(7) -0.012(6)
C17 0.035(7) 0.064(9) 0.050(7) -0.005(6) -0.001(6) 0.007(7)
C18 0.022(6) 0.023(5) 0.025(5) -0.005(4) -0.008(4) -0.003(5)
C19 0.024(6) 0.042(7) 0.038(5) 0.000(5) 0.003(5) -0.011(6)
C20 0.046(8) 0.019(6) 0.063(7) 0.005(5) 0.021(6) -0.011(6)
C21 0.036(7) 0.026(6) 0.058(7) 0.010(5) 0.011(6) 0.003(6)
C22 0.040(7) 0.047(7) 0.039(6) 0.022(6) 0.018(5) -0.005(6)
C23 0.053(8) 0.028(6) 0.037(6) 0.010(5) 0.020(5) 0.014(6)
C24 0.018(5) 0.029(5) 0.020(5) 0.001(4) 0.009(4) -0.002(5)
C25 0.060(8) 0.033(6) 0.045(6) 0.006(5) 0.002(6) 0.000(7)
C26 0.057(8) 0.035(7) 0.058(7) 0.016(6) 0.006(7) 0.018(7)
C27 0.044(8) 0.070(9) 0.027(5) 0.023(6) 0.004(5) 0.016(7)
C28 0.039(8) 0.095(11) 0.031(6) 0.001(6) -0.019(6) -0.016(8)
C29 0.037(7) 0.045(7) 0.041(6) 0.001(5) -0.005(6) -0.010(6)
C30 0.025(6) 0.033(6) 0.024(5) 0.004(4) 0.013(5) -0.003(5)
C31 0.029(6) 0.042(6) 0.041(6) -0.011(5) 0.010(5) -0.014(6)
C32 0.038(7) 0.060(8) 0.049(7) 0.006(6) 0.032(6) 0.001(7)
C33 0.028(7) 0.038(7) 0.079(8) 0.006(6) 0.000(6) -0.020(6)
C34 0.029(7) 0.040(7) 0.050(7) -0.005(5) 0.008(5) -0.001(6)
C35 0.029(6) 0.026(5) 0.031(5) -0.003(4) 0.005(5) 0.006(5)
C36 0.025(6) 0.026(5) 0.029(5) 0.002(4) 0.006(5) 0.004(5)
C40 0.089(12) 0.080(11) 0.084(10) -0.011(9) 0.005(10) -0.017(11)
C41 0.063(10) 0.037(7) 0.084(10) 0.002(7) 0.037(8) -0.009(7)
C42 0.045(8) 0.041(8) 0.103(11) 0.023(7) 0.032(9) 0.011(7)
C43 0.053(9) 0.052(9) 0.089(10) 0.028(8) 0.011(8) 0.001(8)
C44 0.064(10) 0.039(7) 0.068(8) 0.011(6) 0.025(8) 0.008(7)
C45 0.041(8) 0.038(7) 0.101(11) 0.003(7) 0.025(8) 0.003(7)
C46 0.055(9) 0.039(7) 0.069(8) 0.007(6) 0.028(7) -0.007(7)

loop_
_atom_site_label
_atom_site_type_symbol
_atom_site_fract_x
_atom_site_fract_y
_atom_site_fract_z
_atom_site_U_iso_or_equiv
_atom_site_thermal_displace_type
_atom_site_occupancy
_atom_site_calc_flag
_atom_site_refinement_flags
_atom_site_disorder_group
In In 0.54324(6) 0.62649(4) 0.09885(3) 0.0236(2) Uani 1 d . .
Se1 Se 0.38800(8) 0.65233(6) 0.00409(4) 0.0260(2) Uani 1 d . .
Se2 Se 0.56392(9) 0.80269(6) 0.08549(4) 0.0299(3) Uani 1 d . .
Se3 Se 0.68825(8) 0.56424(6) 0.03019(4) 0.0243(2) Uani 1 d . .
Se4 Se 0.72902(8) 0.64555(7) 0.18043(4) 0.0270(2) Uani 1 d . .
Se5 Se 0.49475(8) 0.45668(6) 0.11853(4) 0.0275(3) Uani 1 d . .
Se6 Se 0.42568(8) 0.64795(6) 0.19235(4) 0.0278(3) Uani 1 d . .
P1 P 0.4290(2) 0.7896(2) 0.01505(10) 0.0236(6) Uani 1 d . .
P2 P 0.7904(2) 0.5605(2) 0.11723(10) 0.0221(6) Uani 1 d . .
P3 P 0.4306(2) 0.5069(2) 0.19646(10) 0.0229(6) Uani 1 d . .
C1 C 0.2708(5) 0.8194(4) 0.0831(3) 0.030(2) Uani 1 d G .
H1A H 0.2977(5) 0.7687(4) 0.1040(3) 0.037 Uiso 1 calc R .
C2 C 0.1856(5) 0.8628(5) 0.1007(3) 0.054(3) Uani 1 d G .
H2A H 0.1542(7) 0.8418(6) 0.1337(4) 0.065 Uiso 1 calc R .
C3 C 0.1463(5) 0.9369(4) 0.0701(3) 0.043(3) Uani 1 d G .
H3A H 0.0880(6) 0.9666(6) 0.0821(4) 0.051 Uiso 1 calc R .
C4 C 0.1922(5) 0.9677(4) 0.0218(3) 0.050(3) Uani 1 d G .
H4A H 0.1653(8) 1.0183(5) 0.0008(4) 0.060 Uiso 1 calc R .
C5 C 0.2774(5) 0.9243(4) 0.0041(3) 0.036(3) Uani 1 d G .
H5A H 0.3088(7) 0.9453(6) -0.0289(3) 0.043 Uiso 1 calc R .
C6 C 0.3167(4) 0.8501(4) 0.0348(3) 0.026(2) Uani 1 d G .
C7 C 0.4034(6) 0.8061(4) -0.1102(2) 0.042(3) Uani 1 d G .
H7A H 0.3615(6) 0.7553(4) -0.1111(2) 0.051 Uiso 1 calc R .
C8 C 0.4124(6) 0.8497(5) -0.1636(2) 0.067(4) Uani 1 d G .
H8A H 0.3766(9) 0.8286(7) -0.2009(2) 0.081 Uiso 1 calc R .
C9 C 0.4738(7) 0.9240(5) -0.1623(2) 0.053(3) Uani 1 d G .
H9A H 0.4799(10) 0.9538(6) -0.1987(3) 0.064 Uiso 1 calc R .
C10 C 0.5262(6) 0.9549(4) -0.1077(3) 0.048(3) Uani 1 d G .
H10A H 0.5681(9) 1.0057(5) -0.1068(4) 0.058 Uiso 1 calc R .
C11 C 0.5172(6) 0.9113(4) -0.0543(2) 0.041(3) Uani 1 d G .
H11A H 0.5530(8) 0.9324(6) -0.0170(2) 0.049 Uiso 1 calc R .
C12 C 0.4559(5) 0.8369(4) -0.0556(2) 0.026(2) Uani 1 d G .
C13 C 0.9546(5) 0.5888(6) 0.0517(2) 0.063(4) Uani 1 d G .
H13A H 0.9049(5) 0.5757(6) 0.0171(2) 0.075 Uiso 1 calc R .
C14 C 1.0586(6) 0.6064(6) 0.0455(3) 0.096(6) Uani 1 d G .
H14A H 1.0800(8) 0.6052(9) 0.0067(3) 0.115 Uiso 1 calc R .
C15 C 1.1313(4) 0.6255(5) 0.0961(4) 0.053(3) Uani 1 d G .
H15A H 1.2024(5) 0.6375(8) 0.0919(5) 0.064 Uiso 1 calc R .
C16 C 1.1001(5) 0.6272(5) 0.1529(3) 0.052(3) Uani 1 d G .
H16A H 1.1498(6) 0.6403(8) 0.1875(4) 0.063 Uiso 1 calc R .
C17 C 0.9961(5) 0.6097(5) 0.1591(2) 0.050(3) Uani 1 d G .
H17A H 0.9747(7) 0.6108(8) 0.1980(2) 0.060 Uiso 1 calc R .
C18 C 0.9234(4) 0.5905(5) 0.1085(3) 0.024(2) Uani 1 d G .
C19 C 0.8345(5) 0.3851(4) 0.1124(2) 0.035(3) Uani 1 d G .
H19A H 0.8433(5) 0.3967(4) 0.0718(2) 0.042 Uiso 1 calc R .
C20 C 0.8509(6) 0.3019(3) 0.1357(3) 0.041(3) Uani 1 d G .
H20A H 0.8710(8) 0.2566(4) 0.1110(4) 0.050 Uiso 1 calc R .
C21 C 0.8380(6) 0.2849(3) 0.1951(3) 0.040(3) Uani 1 d G .
H21A H 0.8492(8) 0.2280(3) 0.2111(4) 0.047 Uiso 1 calc R .
C22 C 0.8086(6) 0.3511(4) 0.2313(2) 0.041(3) Uani 1 d G .
H22A H 0.7997(8) 0.3395(5) 0.2719(2) 0.049 Uiso 1 calc R .
C23 C 0.7921(6) 0.4344(3) 0.2080(2) 0.038(3) Uani 1 d G .
H23A H 0.7720(8) 0.4796(4) 0.2327(3) 0.046 Uiso 1 calc R .
C24 C 0.8051(5) 0.4513(3) 0.1486(2) 0.022(2) Uani 1 d G .
C25 C 0.5141(5) 0.3823(4) 0.2803(3) 0.047(3) Uani 1 d G .
H25A H 0.4676(5) 0.3431(4) 0.2570(3) 0.056 Uiso 1 calc R .
C26 C 0.5826(6) 0.3524(3) 0.3299(3) 0.050(3) Uani 1 d G .
H26A H 0.5830(9) 0.2928(4) 0.3405(4) 0.060 Uiso 1 calc R .
C27 C 0.6506(5) 0.4099(5) 0.3639(3) 0.047(3) Uani 1 d G .
H27A H 0.6974(7) 0.3895(7) 0.3978(3) 0.056 Uiso 1 calc R .
C28 C 0.6500(5) 0.4971(5) 0.3484(3) 0.058(4) Uani 1 d G .
H28A H 0.6964(7) 0.5363(6) 0.3717(4) 0.069 Uiso 1 calc R .
C29 C 0.5814(6) 0.5270(3) 0.2988(3) 0.042(3) Uani 1 d G .
H29A H 0.5810(8) 0.5866(3) 0.2882(4) 0.051 Uiso 1 calc R .
C30 C 0.5135(5) 0.4696(4) 0.2647(2) 0.027(2) Uani 1 d G .
C31 C 0.2632(5) 0.4627(5) 0.2554(2) 0.037(3) Uani 1 d G .
H31A H 0.3053(5) 0.4848(5) 0.2905(2) 0.044 Uiso 1 calc R .
C32 C 0.1633(5) 0.4305(5) 0.2588(2) 0.046(3) Uani 1 d G .
H32A H 0.1371(7) 0.4306(7) 0.2963(3) 0.056 Uiso 1 calc R .
C33 C 0.1017(4) 0.3981(5) 0.2074(3) 0.049(3) Uani 1 d G .
H33A H 0.0334(5) 0.3761(7) 0.2098(4) 0.059 Uiso 1 calc R .
C34 C 0.1401(5) 0.3979(5) 0.1525(2) 0.039(3) Uani 1 d G .
H34A H 0.0980(6) 0.3758(7) 0.1174(3) 0.047 Uiso 1 calc R .
C35 C 0.2400(5) 0.4301(4) 0.1491(2) 0.029(2) Uani 1 d G .
H35A H 0.2662(7) 0.4300(7) 0.1116(2) 0.034 Uiso 1 calc R .
C36 C 0.3016(4) 0.4625(4) 0.2005(2) 0.026(2) Uani 1 d G .
C40 C 0.2136(12) 0.6963(10) 0.3184(6) 0.085(5) Uani 1 d . .
H40A H 0.1933(69) 0.6369(12) 0.3062(24) 0.127 Uiso 1 calc R .
H40B H 0.2512(33) 0.7228(65) 0.2880(13) 0.127 Uiso 1 calc R .
H40C H 0.1504(43) 0.7303(60) 0.3220(14) 0.127 Uiso 1 calc R .
C41 C 0.3873(7) 0.6649(5) 0.3806(3) 0.058(4) Uani 1 d G .
H41A H 0.4109(7) 0.6459(5) 0.3445(3) 0.070 Uiso 1 calc R .
C42 C 0.4554(5) 0.6632(5) 0.4349(4) 0.061(4) Uani 1 d G .
H42A H 0.5255(6) 0.6430(8) 0.4360(6) 0.073 Uiso 1 calc R .
C43 C 0.4209(6) 0.6911(6) 0.4877(3) 0.064(4) Uani 1 d G .
H43A H 0.4675(8) 0.6899(8) 0.5248(4) 0.077 Uiso 1 calc R .
C44 C 0.3184(7) 0.7207(5) 0.4861(3) 0.056(3) Uani 1 d G .
H44A H 0.2948(10) 0.7398(8) 0.5221(4) 0.067 Uiso 1 calc R .
C45 C 0.2503(5) 0.7225(5) 0.4317(4) 0.059(4) Uani 1 d G .
H45A H 0.1803(5) 0.7427(8) 0.4306(6) 0.070 Uiso 1 calc R .
C46 C 0.2848(6) 0.6946(5) 0.3790(3) 0.053(3) Uani 1 d G .

loop_
_atom_type_symbol
_atom_type_description
_atom_type_scat_dispersion_real
_atom_type_scat_dispersion_imag
_atom_type_scat_source
C C 0.0033 0.0016 'International Tables Vol C Tables 4.2.6.8 and 6.1.1.4'
H H 0.0000 0.0000 'International Tables Vol C Tables 4.2.6.8 and 6.1.1.4'
P P 0.1023 0.0942 'International Tables Vol C Tables 4.2.6.8 and 6.1.1.4'
Se Se -0.0929 2.2259 'International Tables Vol C Tables 4.2.6.8 and 6.1.1.4'
In In -0.7276 1.3100 'International Tables Vol C Tables 4.2.6.8 and 6.1.1.4'

loop_
_geom_angle_atom_site_label_1
_geom_angle_atom_site_label_2
_geom_angle_atom_site_label_3
_geom_angle
_geom_angle_site_symmetry_1
_geom_angle_site_symmetry_3
_geom_angle_publ_flag
Se1 In Se5 96.17(4) . . ?
Se1 In Se2 80.90(3) . . ?
Se5 In Se2 171.33(4) . . ?
Se1 In Se3 95.40(3) . . ?
Se5 In Se3 86.87(3) . . ?
Se2 In Se3 101.50(4) . . ?
Se1 In Se6 98.80(4) . . ?
Se5 In Se6 80.26(3) . . ?
Se2 In Se6 92.08(4) . . ?
Se3 In Se6 161.74(4) . . ?
Se1 In Se4 161.95(4) . . ?
Se5 In Se4 100.81(4) . . ?
Se2 In Se4 83.13(3) . . ?
Se3 In Se4 79.58(3) . . ?
Se6 In Se4 90.11(3) . . ?
P1 Se1 In 85.28(7) . . ?
P1 Se2 In 84.69(8) . . ?
P2 Se3 In 83.01(7) . . ?
P2 Se4 In 82.40(7) . . ?
P3 Se5 In 84.89(7) . . ?
P3 Se6 In 84.11(7) . . ?
C12 P1 C6 105.2(3) . . ?
C12 P1 Se2 111.1(2) . . ?
C6 P1 Se2 110.5(2) . . ?
C12 P1 Se1 111.4(2) . . ?
C6 P1 Se1 109.7(2) . . ?
Se2 P1 Se1 108.93(11) . . ?
C18 P2 C24 103.5(3) . . ?
C18 P2 Se4 110.9(2) . . ?
C24 P2 Se4 109.6(2) . . ?
C18 P2 Se3 110.5(2) . . ?
C24 P2 Se3 112.4(2) . . ?
Se4 P2 Se3 109.79(11) . . ?
C36 P3 C30 105.3(3) . . ?
C36 P3 Se6 111.1(3) . . ?
C30 P3 Se6 111.2(2) . . ?
C36 P3 Se5 111.3(2) . . ?
C30 P3 Se5 108.4(2) . . ?
Se6 P3 Se5 109.46(11) . . ?
C2 C1 C6 120.0 . . ?
C3 C2 C1 120.0 . . ?
C2 C3 C4 120.0 . . ?
C3 C4 C5 120.0 . . ?
C6 C5 C4 120.0 . . ?
C5 C6 C1 120.0 . . ?
C5 C6 P1 122.9(4) . . ?
C1 C6 P1 117.1(4) . . ?
C8 C7 C12 120.0 . . ?
C9 C8 C7 120.0 . . ?
C8 C9 C10 120.0 . . ?
C11 C10 C9 120.0 . . ?
C10 C11 C12 120.0 . . ?
C11 C12 C7 120.0 . . ?
C11 C12 P1 119.5(3) . . ?
C7 C12 P1 119.8(3) . . ?
C14 C13 C18 120.0 . . ?
C15 C14 C13 120.0 . . ?
C14 C15 C16 120.0 . . ?
C17 C16 C15 120.0 . . ?
C16 C17 C18 120.0 . . ?
C17 C18 C13 120.0 . . ?
C17 C18 P2 119.9(4) . . ?
C13 C18 P2 120.0(4) . . ?
C20 C19 C24 120.0 . . ?
C21 C20 C19 120.0 . . ?
C22 C21 C20 120.0 . . ?
C23 C22 C21 120.0 . . ?
C22 C23 C24 120.0 . . ?
C23 C24 C19 120.0 . . ?
C23 C24 P2 121.5(3) . . ?
C19 C24 P2 118.5(3) . . ?
C26 C25 C30 120.0 . . ?
C27 C26 C25 120.0 . . ?
C26 C27 C28 120.0 . . ?
C29 C28 C27 120.0 . . ?
C30 C29 C28 120.0 . . ?
C29 C30 C25 120.0 . . ?
C29 C30 P3 120.0(4) . . ?
C25 C30 P3 119.8(4) . . ?
C32 C31 C36 120.0 . . ?
C33 C32 C31 120.0 . . ?
C32 C33 C34 120.0 . . ?
C35 C34 C33 120.0 . . ?
C36 C35 C34 120.0 . . ?
C35 C36 C31 120.0 . . ?
C35 C36 P3 120.6(3) . . ?
C31 C36 P3 119.4(3) . . ?
C42 C41 C46 120.0 . . ?
C43 C42 C41 120.0 . . ?
C42 C43 C44 120.0 . . ?
C45 C44 C43 120.0 . . ?
C44 C45 C46 120.0 . . ?
C45 C46 C41 120.0 . . ?
C45 C46 C40 121.8(9) . . ?
C41 C46 C40 118.2(9) . . ?

loop_
_geom_bond_atom_site_label_1
_geom_bond_atom_site_label_2
_geom_bond_distance
_geom_bond_site_symmetry_2
_geom_bond_publ_flag
In Se1 2.7181(12) . ?
In Se5 2.7435(12) . ?
In Se2 2.7518(12) . ?
In Se3 2.7579(12) . ?
In Se6 2.7772(12) . ?
In Se4 2.7986(12) . ?
Se1 P1 2.187(3) . ?
Se2 P1 2.174(3) . ?
Se3 P2 2.184(2) . ?
Se4 P2 2.163(3) . ?
Se5 P3 2.180(3) . ?
Se6 P3 2.178(3) . ?
P1 C12 1.822(5) . ?
P1 C6 1.826(5) . ?
P2 C18 1.808(5) . ?
P2 C24 1.824(5) . ?
P3 C36 1.808(5) . ?
P3 C30 1.823(5) . ?
C1 C2 1.39 . ?
C1 C6 1.39 . ?
C2 C3 1.39 . ?
C3 C4 1.39 . ?
C4 C5 1.39 . ?
C5 C6 1.39 . ?
C7 C8 1.39 . ?
C7 C12 1.39 . ?
C8 C9 1.39 . ?
C9 C10 1.39 . ?
C10 C11 1.39 . ?
C11 C12 1.39 . ?
C13 C14 1.39 . ?
C13 C18 1.39 . ?
C14 C15 1.39 . ?
C15 C16 1.39 . ?
C16 C17 1.39 . ?
C17 C18 1.39 . ?
C19 C20 1.39 . ?
C19 C24 1.39 . ?
C20 C21 1.39 . ?
C21 C22 1.39 . ?
C22 C23 1.39 . ?
C23 C24 1.39 . ?
C25 C26 1.39 . ?
C25 C30 1.39 . ?
C26 C27 1.39 . ?
C27 C28 1.39 . ?
C28 C29 1.39 . ?
C29 C30 1.39 . ?
C31 C32 1.39 . ?
C31 C36 1.39 . ?
C32 C33 1.39 . ?
C33 C34 1.39 . ?
C34 C35 1.39 . ?
C35 C36 1.39 . ?
C40 C46 1.519(14) . ?
C41 C42 1.39 . ?
C41 C46 1.39 . ?
C42 C43 1.39 . ?
C43 C44 1.39 . ?
C44 C45 1.39 . ?
C45 C46 1.39 . ?
